data_7233530
loop_
_publ_author_name
'Navasardyan, Mger A.'
'Kuz'mina, Lyudmila G.'
'Churakov, Andrei V.'

_publ_section_title
;
 Unusual isomorphism in crystals of organic solvates with hydrazine and
 water
;
_journal_issue 38
_journal_name_full CrystEngComm
_journal_page_first 5693
_journal_paper_doi 10.1039/C9CE00978G
_journal_volume 21
_journal_year 2019
_chemical_formula_moiety 'C12 H24 O6, 2(H4 N2)'
_chemical_formula_sum 'C12 H32 N4 O6'
_chemical_formula_weight 328.41
_space_group_crystal_system monoclinic
_space_group_IT_number 4
_space_group_name_Hall 'P 2yb'
_space_group_name_H-M_alt 'P 1 21 1'
_symmetry_space_group_name_Hall 'P 2yb'
_symmetry_space_group_name_H-M 'P 1 21 1'
_atom_sites_solution_hydrogens difmap
_atom_sites_solution_primary difmap
_audit_creation_method SHELXL-2016/6
_audit_update_record
;
2019-08-14 deposited with the CCDC.    2019-08-28 downloaded from the CCDC.
;
_cell_angle_alpha 90
_cell_angle_beta 94.487(1)
_cell_angle_gamma 90
_cell_formula_units_Z 2
_cell_length_a 7.7920(7)
_cell_length_b 14.2386(13)
_cell_length_c 7.9049(7)
_cell_measurement_reflns_used 5434
_cell_measurement_temperature 150(2)
_cell_measurement_theta_max 30.013
_cell_measurement_theta_min 2.622
_cell_volume 874.34(14)
_computing_structure_refinement 'SHELXL-2016/6 (Sheldrick, 2016)'
_computing_structure_solution 'SHELXT 2014/5 (Sheldrick, 2014)'
_diffrn_ambient_temperature 150(2)
_diffrn_measured_fraction_theta_full 1.000
_diffrn_measured_fraction_theta_max 1.000
_diffrn_measurement_device_type 'Bruker SMART APEX II'
_diffrn_measurement_method \w
_diffrn_radiation_type MoK\a
_diffrn_radiation_wavelength 0.71073
_diffrn_reflns_av_R_equivalents 0.0161
_diffrn_reflns_av_unetI/netI 0.0221
_diffrn_reflns_Laue_measured_fraction_full 1.000
_diffrn_reflns_Laue_measured_fraction_max 1.000
_diffrn_reflns_limit_h_max 10
_diffrn_reflns_limit_h_min -10
_diffrn_reflns_limit_k_max 20
_diffrn_reflns_limit_k_min -20
_diffrn_reflns_limit_l_max 11
_diffrn_reflns_limit_l_min -11
_diffrn_reflns_number 10331
_diffrn_reflns_point_group_measured_fraction_full 0.997
_diffrn_reflns_point_group_measured_fraction_max 0.977
_diffrn_reflns_theta_full 25.242
_diffrn_reflns_theta_max 29.993
_diffrn_reflns_theta_min 2.585
_exptl_absorpt_coefficient_mu 0.099
_exptl_absorpt_correction_type multi-scan
_exptl_absorpt_process_details 'SADABS (Bruker, 2008)'
_exptl_crystal_colour colourless
_exptl_crystal_density_diffrn 1.247
_exptl_crystal_description nugget
_exptl_crystal_F_000 360
_exptl_crystal_size_max 0.400
_exptl_crystal_size_mid 0.200
_exptl_crystal_size_min 0.200
_exptl_transmission_factor_max 0.7461
_exptl_transmission_factor_min 0.6537
_refine_diff_density_max 0.399
_refine_diff_density_min -0.170
_refine_diff_density_rms 0.039
_refine_ls_abs_structure_details
;
 Flack x determined using 2001 quotients [(I+)-(I-)]/[(I+)+(I-)]
 (Parsons, Flack and Wagner, Acta Cryst. B69 (2013) 249-259).
;
_refine_ls_abs_structure_Flack 0.2(4)
_refine_ls_extinction_method none
_refine_ls_goodness_of_fit_ref 0.968
_refine_ls_hydrogen_treatment refall
_refine_ls_matrix_type full
_refine_ls_number_parameters 327
_refine_ls_number_reflns 4966
_refine_ls_number_restraints 1
_refine_ls_restrained_S_all 0.968
_refine_ls_R_factor_all 0.0365
_refine_ls_R_factor_gt 0.0317
_refine_ls_shift/su_max 0.000
_refine_ls_shift/su_mean 0.000
_refine_ls_structure_factor_coef Fsqd
_refine_ls_weighting_details 'w=1/[\s^2^(Fo^2^)+(0.0556P)^2^+0.1026P] where P=(Fo^2^+2Fc^2^)/3'
_refine_ls_weighting_scheme calc
_refine_ls_wR_factor_gt 0.0823
_refine_ls_wR_factor_ref 0.0858
_reflns_Friedel_coverage 0.885
_reflns_Friedel_fraction_full 0.995
_reflns_Friedel_fraction_max 0.953
_reflns_number_gt 4528
_reflns_number_total 4966
_reflns_threshold_expression 'I > 2\s(I)'
_cod_data_source_file c9ce00978g2.cif
_cod_data_source_block c
_cod_depositor_comments 'Adding full bibliography for 7233530--7233532.cif.'
_cod_database_code 7233530
_shelx_shelxl_version_number 2016/6
_shelx_space_group_comment
;
The symmetry employed for this shelxl refinement is uniquely defined
by the following loop, which should always be used as a source of
symmetry information in preference to the above space-group names.
They are only intended as comments.
;
_shelx_estimated_absorpt_t_min 0.962
_shelx_estimated_absorpt_t_max 0.981

loop_
_space_group_symop_operation_xyz
'x, y, z'
'-x, y+1/2, -z'

loop_
_atom_site_label
_atom_site_type_symbol
_atom_site_fract_x
_atom_site_fract_y
_atom_site_fract_z
_atom_site_U_iso_or_equiv
_atom_site_adp_type
_atom_site_occupancy
_atom_site_site_symmetry_order
_atom_site_calc_flag
O1 O 0.27079(16) 0.64815(10) 0.63675(18) 0.0164(3) Uani 1 1 d
O2 O 0.17686(16) 0.45816(10) 0.57772(16) 0.0170(3) Uani 1 1 d
O3 O 0.44118(15) 0.32003(10) 0.62145(17) 0.0151(3) Uani 1 1 d
O4 O 0.72866(16) 0.35022(10) 0.86559(17) 0.0160(3) Uani 1 1 d
O5 O 0.82572(17) 0.54388(9) 0.92353(16) 0.0167(3) Uani 1 1 d
O6 O 0.55745(15) 0.68206(9) 0.88057(17) 0.0155(3) Uani 1 1 d
C1 C 0.4681(2) 0.75367(14) 0.7828(2) 0.0166(4) Uani 1 1 d
C2 C 0.2817(2) 0.72511(13) 0.7514(2) 0.0163(4) Uani 1 1 d
C3 C 0.0986(2) 0.61815(14) 0.5986(3) 0.0163(4) Uani 1 1 d
C4 C 0.0978(2) 0.53341(15) 0.4839(2) 0.0173(4) Uani 1 1 d
C5 C 0.1772(2) 0.37339(13) 0.4824(2) 0.0177(4) Uani 1 1 d
C6 C 0.2635(2) 0.29790(14) 0.5922(3) 0.0165(4) Uani 1 1 d
C7 C 0.5347(2) 0.24690(14) 0.7110(2) 0.0162(4) Uani 1 1 d
C8 C 0.7189(2) 0.27681(14) 0.7430(2) 0.0175(4) Uani 1 1 d
C9 C 0.8996(2) 0.38291(15) 0.9031(3) 0.0187(4) Uani 1 1 d
C10 C 0.8964(2) 0.46612(16) 1.0193(3) 0.0177(4) Uani 1 1 d
C11 C 0.8205(2) 0.62697(13) 1.0211(2) 0.0169(4) Uani 1 1 d
C12 C 0.7354(2) 0.70346(14) 0.9117(3) 0.0171(4) Uani 1 1 d
H11 H 0.475(3) 0.8113(19) 0.833(3) 0.017(6) Uiso 1 1 d
H12 H 0.520(3) 0.7589(18) 0.677(3) 0.013(5) Uiso 1 1 d
H21 H 0.233(3) 0.7088(18) 0.852(3) 0.009(5) Uiso 1 1 d
H22 H 0.222(3) 0.7768(18) 0.700(3) 0.015(6) Uiso 1 1 d
H31 H 0.030(3) 0.6709(19) 0.542(3) 0.025(7) Uiso 1 1 d
H32 H 0.051(3) 0.601(2) 0.696(3) 0.017(5) Uiso 1 1 d
H41 H -0.021(3) 0.5175(19) 0.435(3) 0.023(6) Uiso 1 1 d
H42 H 0.166(3) 0.546(2) 0.386(3) 0.022(6) Uiso 1 1 d
H51 H 0.061(3) 0.3566(17) 0.451(3) 0.009(5) Uiso 1 1 d
H52 H 0.240(3) 0.383(2) 0.371(3) 0.023(7) Uiso 1 1 d
H61 H 0.212(4) 0.293(2) 0.698(4) 0.023(7) Uiso 1 1 d
H62 H 0.252(3) 0.2351(19) 0.537(3) 0.016(6) Uiso 1 1 d
H71 H 0.526(3) 0.1896(19) 0.636(3) 0.021(6) Uiso 1 1 d
H72 H 0.486(3) 0.233(2) 0.818(4) 0.023(7) Uiso 1 1 d
H81 H 0.764(3) 0.301(2) 0.634(3) 0.026(7) Uiso 1 1 d
H82 H 0.790(4) 0.220(2) 0.784(3) 0.022(6) Uiso 1 1 d
H91 H 0.967(3) 0.337(2) 0.960(3) 0.025(7) Uiso 1 1 d
H92 H 0.951(3) 0.399(2) 0.792(3) 0.028(7) Uiso 1 1 d
H101 H 1.014(3) 0.482(2) 1.060(3) 0.031(7) Uiso 1 1 d
H102 H 0.827(3) 0.452(2) 1.120(3) 0.020(6) Uiso 1 1 d
H111 H 0.943(4) 0.653(2) 1.066(4) 0.036(8) Uiso 1 1 d
H112 H 0.758(3) 0.6173(18) 1.113(3) 0.014(6) Uiso 1 1 d
H121 H 0.789(4) 0.706(2) 0.802(4) 0.027(7) Uiso 1 1 d
H122 H 0.750(3) 0.762(2) 0.969(3) 0.027(7) Uiso 1 1 d
N1 N 0.6446(2) 0.55323(13) 0.5508(2) 0.0211(3) Uani 1 1 d
H1 H 0.710(3) 0.5379(18) 0.640(3) 0.024(6) Uiso 1 1 d
H2 H 0.533(3) 0.558(2) 0.589(3) 0.036(7) Uiso 1 1 d
N2 N 0.6468(2) 0.47233(12) 0.4386(2) 0.0212(3) Uani 1 1 d
H3 H 0.602(3) 0.4907(17) 0.337(3) 0.023(5) Uiso 1 1 d
H4 H 0.574(3) 0.4344(18) 0.477(3) 0.011(5) Uiso 1 1 d
N3 N 0.4143(2) 0.51482(12) 1.0702(2) 0.0240(3) Uani 1 1 d
H5 H 0.313(3) 0.5303(18) 1.112(3) 0.026(6) Uiso 1 1 d
H6 H 0.444(4) 0.574(3) 1.022(4) 0.059(10) Uiso 1 1 d
N4 N 0.3686(2) 0.44431(12) 0.9420(2) 0.0201(3) Uani 1 1 d
H7 H 0.327(3) 0.471(2) 0.848(3) 0.024(6) Uiso 1 1 d
H8 H 0.470(3) 0.4210(18) 0.917(3) 0.021(6) Uiso 1 1 d

loop_
_atom_site_aniso_label
_atom_site_aniso_U_11
_atom_site_aniso_U_22
_atom_site_aniso_U_33
_atom_site_aniso_U_23
_atom_site_aniso_U_13
_atom_site_aniso_U_12
O1 0.0118(6) 0.0175(7) 0.0201(7) -0.0055(5) 0.0021(5) -0.0005(5)
O2 0.0193(6) 0.0155(6) 0.0156(6) -0.0026(5) -0.0018(5) 0.0022(5)
O3 0.0138(6) 0.0143(6) 0.0170(7) 0.0021(5) -0.0004(5) -0.0009(4)
O4 0.0131(6) 0.0165(6) 0.0184(7) -0.0037(5) 0.0020(5) 0.0006(5)
O5 0.0211(6) 0.0136(6) 0.0153(6) -0.0014(5) 0.0000(5) 0.0021(5)
O6 0.0137(6) 0.0138(6) 0.0187(7) 0.0015(5) -0.0001(5) -0.0010(4)
C1 0.0194(8) 0.0126(9) 0.0177(9) -0.0004(7) 0.0007(7) -0.0009(6)
C2 0.0178(8) 0.0150(8) 0.0158(9) -0.0037(7) 0.0007(6) 0.0025(6)
C3 0.0108(7) 0.0153(9) 0.0227(9) -0.0015(7) 0.0004(6) 0.0015(6)
C4 0.0170(8) 0.0174(8) 0.0171(9) 0.0010(8) -0.0019(6) -0.0007(7)
C5 0.0158(9) 0.0172(9) 0.0198(10) -0.0049(7) -0.0003(7) -0.0008(7)
C6 0.0148(8) 0.0137(9) 0.0211(10) -0.0020(7) 0.0017(7) -0.0024(6)
C7 0.0201(8) 0.0129(9) 0.0153(9) 0.0012(7) -0.0007(7) 0.0010(6)
C8 0.0176(8) 0.0166(9) 0.0182(9) -0.0015(8) 0.0012(6) 0.0037(7)
C9 0.0140(8) 0.0176(9) 0.0244(10) 0.0001(8) 0.0010(7) 0.0026(7)
C10 0.0139(7) 0.0173(8) 0.0212(9) -0.0003(8) -0.0039(6) 0.0013(7)
C11 0.0151(8) 0.0167(9) 0.0183(9) -0.0033(7) -0.0021(6) -0.0012(6)
C12 0.0147(8) 0.0163(9) 0.0203(10) -0.0019(7) 0.0015(7) -0.0026(7)
N1 0.0229(8) 0.0196(8) 0.0208(8) 0.0004(7) 0.0005(6) 0.0009(6)
N2 0.0220(7) 0.0217(7) 0.0204(7) -0.0001(6) 0.0047(5) -0.0049(6)
N3 0.0282(7) 0.0253(8) 0.0191(7) -0.0021(6) 0.0051(6) -0.0073(7)
N4 0.0238(8) 0.0192(8) 0.0172(8) 0.0003(6) 0.0002(6) -0.0004(6)

loop_
_atom_type_symbol
_atom_type_description
_atom_type_scat_dispersion_real
_atom_type_scat_dispersion_imag
_atom_type_scat_source
C C 0.0033 0.0016 'International Tables Vol C Tables 4.2.6.8 and 6.1.1.4'
H H 0.0000 0.0000 'International Tables Vol C Tables 4.2.6.8 and 6.1.1.4'
N N 0.0061 0.0033 'International Tables Vol C Tables 4.2.6.8 and 6.1.1.4'
O O 0.0106 0.0060 'International Tables Vol C Tables 4.2.6.8 and 6.1.1.4'

loop_
_geom_angle_atom_site_label_1
_geom_angle_atom_site_label_2
_geom_angle_atom_site_label_3
_geom_angle
C3 O1 C2 112.10(14)
C4 O2 C5 112.53(13)
C6 O3 C7 111.86(14)
C9 O4 C8 112.46(14)
C11 O5 C10 112.72(13)
C12 O6 C1 111.61(14)
O6 C1 C2 108.58(16)
O6 C1 H11 113.2(16)
C2 C1 H11 109.9(15)
O6 C1 H12 107.8(15)
C2 C1 H12 110.1(15)
H11 C1 H12 107(2)
O1 C2 C1 108.75(15)
O1 C2 H21 109.9(15)
C1 C2 H21 112.1(13)
O1 C2 H22 109.1(16)
C1 C2 H22 107.3(16)
H21 C2 H22 110(2)
O1 C3 C4 109.15(14)
O1 C3 H31 109.4(15)
C4 C3 H31 110.6(15)
O1 C3 H32 110.1(13)
C4 C3 H32 107.9(18)
H31 C3 H32 110(2)
O2 C4 C3 107.96(14)
O2 C4 H41 112.6(15)
C3 C4 H41 112.0(15)
O2 C4 H42 108.0(16)
C3 C4 H42 110.4(17)
H41 C4 H42 105.8(18)
O2 C5 C6 108.65(15)
O2 C5 H51 108.2(14)
C6 C5 H51 110.3(14)
O2 C5 H52 110.8(16)
C6 C5 H52 111.1(15)
H51 C5 H52 107.7(19)
O3 C6 C5 108.73(15)
O3 C6 H61 110.2(17)
C5 C6 H61 110.5(17)
O3 C6 H62 108.9(13)
C5 C6 H62 111.5(13)
H61 C6 H62 107(2)
O3 C7 C8 108.74(16)
O3 C7 H71 106.8(14)
C8 C7 H71 110.4(14)
O3 C7 H72 111.3(16)
C8 C7 H72 110.1(16)
H71 C7 H72 109(2)
O4 C8 C7 108.82(15)
O4 C8 H81 109.4(17)
C7 C8 H81 110.0(15)
O4 C8 H82 111.3(16)
C7 C8 H82 108.8(16)
H81 C8 H82 109(2)
O4 C9 C10 109.04(15)
O4 C9 H91 110.4(17)
C10 C9 H91 107.2(17)
O4 C9 H92 108.5(14)
C10 C9 H92 111.9(18)
H91 C9 H92 110(2)
O5 C10 C9 108.20(15)
O5 C10 H101 107.8(17)
C9 C10 H101 109.1(17)
O5 C10 H102 111.4(15)
C9 C10 H102 110.8(16)
H101 C10 H102 109.4(19)
O5 C11 C12 108.72(15)
O5 C11 H111 114.3(17)
C12 C11 H111 106.7(18)
O5 C11 H112 110.2(16)
C12 C11 H112 108.9(15)
H111 C11 H112 108(2)
O6 C12 C11 108.84(16)
O6 C12 H121 109.0(17)
C11 C12 H121 109.3(17)
O6 C12 H122 110.6(15)
C11 C12 H122 109.1(16)
H121 C12 H122 110(2)
N2 N1 H1 105.3(17)
N2 N1 H2 107.9(17)
H1 N1 H2 105(2)
N1 N2 H3 107.3(15)
N1 N2 H4 104.1(15)
H3 N2 H4 106(2)
N4 N3 H5 104.5(15)
N4 N3 H6 113(2)
H5 N3 H6 100(3)
N3 N4 H7 110.3(18)
N3 N4 H8 103.7(15)
H7 N4 H8 104(2)

loop_
_geom_bond_atom_site_label_1
_geom_bond_atom_site_label_2
_geom_bond_distance
O1 C3 1.418(2)
O1 C2 1.420(2)
O2 C4 1.417(2)
O2 C5 1.423(2)
O3 C6 1.421(2)
O3 C7 1.427(2)
O4 C9 1.420(2)
O4 C8 1.423(2)
O5 C11 1.414(2)
O5 C10 1.427(2)
O6 C12 1.422(2)
O6 C1 1.427(2)
C1 C2 1.510(3)
C1 H11 0.91(3)
C1 H12 0.96(3)
C2 H21 0.94(2)
C2 H22 0.95(3)
C3 C4 1.509(3)
C3 H31 1.01(3)
C3 H32 0.91(2)
C4 H41 1.00(2)
C4 H42 0.99(3)
C5 C6 1.506(3)
C5 H51 0.95(2)
C5 H52 1.05(2)
C6 H61 0.96(3)
C6 H62 1.00(3)
C7 C8 1.500(3)
C7 H71 1.01(3)
C7 H72 0.98(3)
C8 H81 1.02(3)
C8 H82 1.02(3)
C9 C10 1.500(3)
C9 H91 0.93(3)
C9 H92 1.02(3)
C10 H101 0.98(3)
C10 H102 1.02(2)
C11 C12 1.511(3)
C11 H111 1.05(3)
C11 H112 0.92(2)
C12 H121 1.00(3)
C12 H122 0.95(3)
N1 N2 1.454(2)
N1 H1 0.86(2)
N1 H2 0.95(3)
N2 H3 0.89(2)
N2 H4 0.86(2)
N3 N4 1.451(2)
N3 H5 0.91(2)
N3 H6 0.96(4)
N4 H7 0.88(2)
N4 H8 0.89(2)

loop_
_geom_hbond_atom_site_label_D
_geom_hbond_atom_site_label_H
_geom_hbond_atom_site_label_A
_geom_hbond_distance_DH
_geom_hbond_distance_HA
_geom_hbond_distance_DA
_geom_hbond_angle_DHA
N1 H1 O5 0.86(2) 2.35(2) 3.169(2) 158(2)
N1 H2 O1 0.95(3) 2.46(3) 3.329(2) 152(2)
N2 H4 O3 0.86(2) 2.28(2) 3.118(2) 165.3(19)
N3 H6 O6 0.96(4) 2.13(4) 3.070(2) 164(3)
N4 H7 O2 0.88(2) 2.36(2) 3.145(2) 149(2)
N4 H8 O4 0.89(2) 2.32(2) 3.209(2) 176(2)

loop_
_geom_torsion_atom_site_label_1
_geom_torsion_atom_site_label_2
_geom_torsion_atom_site_label_3
_geom_torsion_atom_site_label_4
_geom_torsion
H1 N1 N2 H3 -167(2)
H1 N1 N2 H4 81(2)
H2 N1 N2 H3 82(2)
H2 N1 N2 H4 -31(2)
H5 N3 N4 H7 80(2)
H5 N3 N4 H8 -168(2)
H6 N3 N4 H7 -27(3)
H6 N3 N4 H8 84(3)
